data_7013873
loop_
_publ_author_name
'Braunschweig, Holger'
'Breitling, Frank M.'
'von Koblinski, Carsten'
'White, Andrew J. P.'
'Williams, David J.'

_publ_section_title
;
 Synthesis and structure of boron-bridged constrained geometry
 complexes of titanium.
;
_journal_issue 6
_journal_name_full 'Dalton transactions (Cambridge, England : 2003)'
_journal_page_first 938
_journal_page_last 943
_journal_paper_doi 10.1039/b315708c
_journal_year 2004
_chemical_formula_sum 'C25 H37 B N4 Ti'
_chemical_formula_weight 452.30
_chemical_name_systematic
;
?
;
_space_group_IT_number 2
_symmetry_cell_setting triclinic
_symmetry_space_group_name_Hall '-P 1'
_symmetry_space_group_name_H-M 'P -1'
_atom_sites_solution_hydrogens geom
_atom_sites_solution_primary direct
_atom_sites_solution_secondary difmap
_audit_creation_method SHELXL
_cell_angle_alpha 88.386(10)
_cell_angle_beta 80.406(8)
_cell_angle_gamma 75.145(9)
_cell_formula_units_Z 2
_cell_length_a 9.6645(10)
_cell_length_b 9.8449(13)
_cell_length_c 13.8532(14)
_cell_measurement_reflns_used 33
_cell_measurement_temperature 203(2)
_cell_measurement_theta_max 12.60
_cell_measurement_theta_min 4.87
_cell_volume 1256.1(3)
_computing_cell_refinement 'Siemens XSCANS'
_computing_data_collection 'Siemens XSCANS'
_computing_data_reduction 'Siemens SHELXTL'
_computing_molecular_graphics 'Siemens SHELXTL'
_computing_publication_material 'Siemens SHELXTL'
_computing_structure_refinement 'SHELXL-93 (Sheldrick, 1993)'
_computing_structure_solution 'SHELXS-86 (Sheldrick, 1990)'
_diffrn_ambient_temperature 203(2)
_diffrn_measurement_device 'Siemens P4'
_diffrn_measurement_method '\w scans'
_diffrn_radiation_monochromator graphite
_diffrn_radiation_source 'fine-focus sealed tube'
_diffrn_radiation_type MoK\a
_diffrn_radiation_wavelength 0.71073
_diffrn_reflns_av_R_equivalents 0.0419
_diffrn_reflns_av_sigmaI/netI 0.0534
_diffrn_reflns_limit_h_max 11
_diffrn_reflns_limit_h_min 0
_diffrn_reflns_limit_k_max 11
_diffrn_reflns_limit_k_min -11
_diffrn_reflns_limit_l_max 16
_diffrn_reflns_limit_l_min -16
_diffrn_reflns_number 4715
_diffrn_reflns_theta_max 25.00
_diffrn_reflns_theta_min 2.14
_diffrn_standards_decay_% 11.85
_diffrn_standards_interval_count 97
_diffrn_standards_number 3
_exptl_absorpt_coefficient_mu 0.359
_exptl_absorpt_correction_type none
_exptl_crystal_colour Orange
_exptl_crystal_density_diffrn 1.196
_exptl_crystal_description blocks
_exptl_crystal_F_000 484
_exptl_crystal_size_max 0.77
_exptl_crystal_size_mid 0.50
_exptl_crystal_size_min 0.47
_refine_diff_density_max 0.539
_refine_diff_density_min -0.387
_refine_diff_density_rms 0.070
_refine_ls_extinction_method none
_refine_ls_goodness_of_fit_all 1.016
_refine_ls_goodness_of_fit_obs 1.053
_refine_ls_matrix_type full
_refine_ls_number_parameters 272
_refine_ls_number_reflns 4145
_refine_ls_number_restraints 0
_refine_ls_restrained_S_all 1.040
_refine_ls_restrained_S_obs 1.053
_refine_ls_R_factor_all 0.0743
_refine_ls_R_factor_obs 0.0522
_refine_ls_shift/esd_max -0.001
_refine_ls_shift/esd_mean 0.000
_refine_ls_structure_factor_coef Fsqd
_refine_ls_weighting_details 'w=1/[\s^2^(Fo^2^)+(0.0971P)^2^+0.0000P] where P=(Fo^2^+2Fc^2^)/3'
_refine_ls_weighting_scheme calc
_refine_ls_wR_factor_all 0.1484
_refine_ls_wR_factor_obs 0.1318
_reflns_number_observed 3445
_reflns_number_total 4427
_reflns_observed_criterion >2sigma(I)
_cod_data_source_file b315708c.txt
_cod_data_source_block Compound_12
_cod_depositor_comments
;
The following automatic conversions were performed:
'_symmetry_cell_setting' value 'Triclinic' changed to 'triclinic'
according to '/home/saulius/struct/CIF-dictionaries/cif_core.dic'
dictionary named 'cif_core.dic' version 2.4.1 from 2010-06-29.

Automatic conversion script
Id: cif_fix_enum 1527 2010-12-29 10:47:43Z saulius 

The following automatic conversions were performed:

'_refine_ls_weighting_scheme' value 'calc
w=1/[\s^2^(Fo^2^)+(0.0971P)^2^+0.0000P] where P=(Fo^2^+2Fc^2^)/3' was
changed to 'calc'. New tag '_refine_ls_weighting_details' was
created. The value of the new tag was set to
'w=1/[\s^2^(Fo^2^)+(0.0971P)^2^+0.0000P] where P=(Fo^2^+2Fc^2^)/3'.

Automatic conversion script
Id: cif_fix_values 3143 2015-03-26 13:38:13Z robertas 
;
_cod_original_cell_volume 1256.1(2)
_cod_original_sg_symbol_H-M P-1
_cod_database_code 7013873

loop_
_symmetry_equiv_pos_as_xyz
'x, y, z'
'-x, -y, -z'

loop_
_atom_site_aniso_label
_atom_site_aniso_U_11
_atom_site_aniso_U_22
_atom_site_aniso_U_33
_atom_site_aniso_U_23
_atom_site_aniso_U_13
_atom_site_aniso_U_12
Ti 0.0240(3) 0.0242(2) 0.0267(2) -0.0014(2) -0.0003(2) -0.0071(2)
B 0.025(2) 0.0287(14) 0.0290(14) -0.0047(11) 0.0018(12) -0.0094(12)
N1 0.0319(13) 0.0235(10) 0.0347(11) -0.0009(9) -0.0064(10) -0.0091(9)
N2 0.0300(13) 0.0279(11) 0.0319(11) -0.0029(9) -0.0062(10) -0.0054(9)
N3 0.0324(13) 0.0338(11) 0.0306(11) -0.0014(9) -0.0008(10) -0.0098(10)
N4 0.0248(12) 0.0341(12) 0.0382(12) -0.0022(9) -0.0003(10) -0.0069(10)
C1 0.0296(15) 0.0307(13) 0.0315(13) -0.0043(10) -0.0059(11) -0.0120(11)
C2 0.0290(15) 0.0365(14) 0.0327(13) -0.0058(11) 0.0005(11) -0.0143(12)
C3 0.043(2) 0.0307(13) 0.0363(14) -0.0011(11) -0.0011(13) -0.0191(12)
C4 0.035(2) 0.0308(13) 0.0361(14) -0.0069(11) -0.0017(12) -0.0121(12)
C5 0.033(2) 0.0314(13) 0.0277(12) -0.0043(10) -0.0038(11) -0.0128(11)
C6 0.045(2) 0.040(2) 0.0308(14) -0.0050(11) 0.0010(13) -0.0177(14)
C7 0.050(2) 0.053(2) 0.041(2) -0.0134(14) 0.0109(15) -0.019(2)
C8 0.049(2) 0.039(2) 0.059(2) -0.0220(15) 0.008(2) -0.0056(15)
C9 0.052(2) 0.0288(14) 0.052(2) -0.0107(13) 0.001(2) -0.0095(14)
C10 0.049(2) 0.043(2) 0.0366(15) -0.0005(12) -0.0058(14) -0.0200(15)
C11 0.075(3) 0.042(2) 0.037(2) -0.0080(13) -0.012(2) -0.017(2)
C12 0.068(3) 0.0320(15) 0.064(2) -0.0019(14) -0.036(2) -0.016(2)
C13 0.044(2) 0.040(2) 0.091(3) 0.003(2) -0.026(2) -0.019(2)
C14 0.034(2) 0.0324(14) 0.060(2) -0.0010(13) -0.0092(14) -0.0113(12)
C15 0.035(2) 0.0223(12) 0.0352(13) 0.0057(10) -0.0134(12) -0.0090(11)
C16 0.033(2) 0.0372(14) 0.043(2) -0.0008(12) -0.0127(13) -0.0080(12)
C17 0.062(2) 0.044(2) 0.037(2) -0.0033(13) -0.016(2) -0.016(2)
C18 0.038(2) 0.065(2) 0.069(2) 0.006(2) -0.017(2) -0.021(2)
C19 0.037(2) 0.0281(13) 0.041(2) -0.0067(11) -0.0126(13) -0.0015(12)
C20 0.074(3) 0.044(2) 0.063(2) 0.004(2) -0.017(2) -0.030(2)
C21 0.056(3) 0.053(2) 0.084(3) -0.029(2) 0.000(2) 0.005(2)
C22 0.051(2) 0.042(2) 0.0349(15) 0.0011(12) 0.0066(14) -0.0177(15)
C23 0.046(2) 0.054(2) 0.0331(15) -0.0038(13) -0.0046(13) -0.0167(15)
C24 0.037(2) 0.041(2) 0.066(2) 0.0013(15) -0.010(2) -0.0002(14)
C25 0.036(2) 0.056(2) 0.054(2) -0.001(2) 0.004(2) -0.017(2)

loop_
_atom_site_label
_atom_site_type_symbol
_atom_site_fract_x
_atom_site_fract_y
_atom_site_fract_z
_atom_site_U_iso_or_equiv
_atom_site_thermal_displace_type
_atom_site_occupancy
_atom_site_calc_flag
_atom_site_refinement_flags
_atom_site_disorder_group
Ti Ti 0.69706(5) 0.57700(5) 0.69254(3) 0.0252(2) Uani 1 d . .
B B 0.8543(3) 0.3602(3) 0.7849(2) 0.0279(6) Uani 1 d . .
N1 N 0.7507(3) 0.3695(2) 0.7210(2) 0.0295(5) Uani 1 d . .
N2 N 0.9409(3) 0.2419(2) 0.8259(2) 0.0301(5) Uani 1 d . .
N3 N 0.7582(3) 0.6047(2) 0.5563(2) 0.0325(5) Uani 1 d . .
N4 N 0.4899(3) 0.6294(2) 0.7024(2) 0.0330(5) Uani 1 d . .
C1 C 0.8526(3) 0.5213(3) 0.8036(2) 0.0296(6) Uani 1 d . .
C2 C 0.9164(3) 0.6031(3) 0.7316(2) 0.0322(6) Uani 1 d . .
H2A H 1.0051(3) 0.5693(3) 0.6896(2) 0.039 Uiso 1 calc R .
C3 C 0.8284(4) 0.7414(3) 0.7319(2) 0.0355(6) Uani 1 d . .
H3A H 0.8445(4) 0.8124(3) 0.6879(2) 0.043 Uiso 1 calc R .
C4 C 0.7102(3) 0.7546(3) 0.8113(2) 0.0338(6) Uani 1 d . .
C5 C 0.7258(3) 0.6197(3) 0.8567(2) 0.0300(6) Uani 1 d . .
C6 C 0.6229(4) 0.6024(3) 0.9388(2) 0.0383(7) Uani 1 d . .
H6A H 0.6302(4) 0.5143(3) 0.9684(2) 0.046 Uiso 1 calc R .
C7 C 0.5125(4) 0.7167(4) 0.9743(3) 0.0486(8) Uani 1 d . .
H7A H 0.4453(4) 0.7062(4) 1.0296(3) 0.058 Uiso 1 calc R .
C8 C 0.4973(4) 0.8497(4) 0.9298(3) 0.0518(9) Uani 1 d . .
H8A H 0.4201(4) 0.9255(4) 0.9559(3) 0.062 Uiso 1 calc R .
C9 C 0.5926(4) 0.8697(3) 0.8499(3) 0.0453(8) Uani 1 d . .
H9A H 0.5810(4) 0.9582(3) 0.8205(3) 0.054 Uiso 1 calc R .
C10 C 0.8118(2) 0.1893(2) 0.59220(14) 0.0415(7) Uani 1 d G .
H10A H 0.9020(2) 0.2102(2) 0.57325(14) 0.050 Uiso 1 calc R .
C11 C 0.7775(2) 0.0841(2) 0.54332(14) 0.0506(9) Uani 1 d G .
H11A H 0.8445(3) 0.0339(3) 0.4913(2) 0.061 Uiso 1 calc R .
C12 C 0.6441(3) 0.0533(2) 0.5714(2) 0.0514(9) Uani 1 d G .
H12A H 0.6209(3) -0.0178(3) 0.5383(2) 0.062 Uiso 1 calc R .
C13 C 0.5450(2) 0.1276(2) 0.6483(2) 0.0555(10) Uani 1 d G .
H13A H 0.4548(2) 0.1068(3) 0.6672(3) 0.067 Uiso 1 calc R .
C14 C 0.5794(2) 0.2328(2) 0.69716(14) 0.0413(7) Uani 1 d G .
H14A H 0.5124(3) 0.2831(3) 0.7492(2) 0.050 Uiso 1 calc R .
C15 C 0.7128(2) 0.2637(2) 0.66912(13) 0.0297(6) Uani 1 d G .
C16 C 1.0400(3) 0.2520(3) 0.8947(2) 0.0372(7) Uani 1 d . .
H16A H 1.0870(3) 0.1545(3) 0.9114(2) 0.045 Uiso 1 calc R .
C17 C 0.9581(4) 0.3260(4) 0.9908(2) 0.0459(8) Uani 1 d . .
H17A H 0.8815(4) 0.2819(4) 1.0178(2) 0.069 Uiso 1 calc R .
H17B H 0.9161(4) 0.4243(4) 0.9786(2) 0.069 Uiso 1 calc R .
H17C H 1.0249(4) 0.3190(4) 1.0370(2) 0.069 Uiso 1 calc R .
C18 C 1.1623(4) 0.3189(4) 0.8495(3) 0.0549(9) Uani 1 d . .
H18A H 1.2124(4) 0.2701(4) 0.7888(3) 0.082 Uiso 1 calc R .
H18B H 1.2303(4) 0.3118(4) 0.8948(3) 0.082 Uiso 1 calc R .
H18C H 1.1215(4) 0.4171(4) 0.8365(3) 0.082 Uiso 1 calc R .
C19 C 0.9363(4) 0.0964(3) 0.8048(2) 0.0358(7) Uani 1 d . .
H19A H 0.8679(4) 0.1033(3) 0.7580(2) 0.043 Uiso 1 calc R .
C20 C 0.8759(5) 0.0274(4) 0.8957(3) 0.0571(10) Uani 1 d . .
H20A H 0.7831(5) 0.0874(4) 0.9252(3) 0.086 Uiso 1 calc R .
H20B H 0.9430(5) 0.0134(4) 0.9421(3) 0.086 Uiso 1 calc R .
H20C H 0.8631(5) -0.0626(4) 0.8779(3) 0.086 Uiso 1 calc R .
C21 C 1.0821(5) 0.0071(4) 0.7553(4) 0.0686(12) Uani 1 d . .
H21A H 1.1170(5) 0.0547(4) 0.6976(4) 0.103 Uiso 1 calc R .
H21B H 1.0712(5) -0.0831(4) 0.7362(4) 0.103 Uiso 1 calc R .
H21C H 1.1511(5) -0.0071(4) 0.8004(4) 0.103 Uiso 1 calc R .
C22 C 0.8602(4) 0.6728(3) 0.4981(2) 0.0434(8) Uani 1 d . .
H22A H 0.9012(23) 0.7221(25) 0.5412(2) 0.065 Uiso 1 calc R .
H22B H 0.8101(8) 0.7393(22) 0.4545(15) 0.065 Uiso 1 calc R .
H22C H 0.9374(17) 0.6025(5) 0.4599(16) 0.065 Uiso 1 calc R .
C23 C 0.6962(4) 0.5297(4) 0.4919(2) 0.0438(7) Uani 1 d . .
H23A H 0.6280(23) 0.4849(25) 0.5310(3) 0.066 Uiso 1 calc R .
H23B H 0.7733(5) 0.4588(20) 0.4540(15) 0.066 Uiso 1 calc R .
H23C H 0.6463(26) 0.5957(6) 0.4479(14) 0.066 Uiso 1 calc R .
C24 C 0.4173(4) 0.7428(4) 0.6439(3) 0.0495(8) Uani 1 d . .
H24A H 0.4866(8) 0.7606(22) 0.5890(13) 0.074 Uiso 1 calc R .
H24B H 0.3776(29) 0.8273(9) 0.6841(7) 0.074 Uiso 1 calc R .
H24C H 0.3393(22) 0.7158(14) 0.6197(19) 0.074 Uiso 1 calc R .
C25 C 0.3853(4) 0.5916(4) 0.7800(3) 0.0492(8) Uani 1 d . .
H25A H 0.4356(5) 0.5187(22) 0.8195(13) 0.074 Uiso 1 calc R .
H25B H 0.3155(19) 0.5574(29) 0.7512(3) 0.074 Uiso 1 calc R .
H25C H 0.3351(23) 0.6737(8) 0.8208(13) 0.074 Uiso 1 calc R .

loop_
_atom_type_symbol
_atom_type_description
_atom_type_scat_dispersion_real
_atom_type_scat_dispersion_imag
_atom_type_scat_source
C C 0.0033 0.0016 'International Tables Vol C Tables 4.2.6.8 and 6.1.1.4'
H H 0.0000 0.0000 'International Tables Vol C Tables 4.2.6.8 and 6.1.1.4'
B B 0.0013 0.0007 'International Tables Vol C Tables 4.2.6.8 and 6.1.1.4'
N N 0.0061 0.0033 'International Tables Vol C Tables 4.2.6.8 and 6.1.1.4'
Ti Ti 0.2776 0.4457 'International Tables Vol C Tables 4.2.6.8 and 6.1.1.4'

loop_
_geom_angle_atom_site_label_1
_geom_angle_atom_site_label_2
_geom_angle_atom_site_label_3
_geom_angle
_geom_angle_site_symmetry_1
_geom_angle_site_symmetry_3
_geom_angle_publ_flag
N3 Ti N4 101.72(11) . . ?
N3 Ti N1 109.35(10) . . ?
N4 Ti N1 105.61(10) . . ?
N3 Ti C1 123.58(11) . . ?
N4 Ti C1 134.29(10) . . ?
N1 Ti C1 67.28(10) . . ?
N3 Ti C2 91.70(11) . . ?
N4 Ti C2 152.96(10) . . ?
N1 Ti C2 91.58(10) . . ?
C1 Ti C2 35.74(10) . . ?
N3 Ti C5 145.79(11) . . ?
N4 Ti C5 101.62(10) . . ?
N1 Ti C5 87.87(9) . . ?
C1 Ti C5 36.07(10) . . ?
C2 Ti C5 57.52(10) . . ?
N3 Ti C3 89.15(10) . . ?
N4 Ti C3 121.63(11) . . ?
N1 Ti C3 124.45(11) . . ?
C1 Ti C3 59.27(10) . . ?
C2 Ti C3 34.29(11) . . ?
C5 Ti C3 57.22(10) . . ?
N3 Ti C4 118.17(10) . . ?
N4 Ti C4 96.34(11) . . ?
N1 Ti C4 121.56(10) . . ?
C1 Ti C4 59.01(10) . . ?
C2 Ti C4 56.64(10) . . ?
C5 Ti C4 34.23(10) . . ?
C3 Ti C4 33.94(10) . . ?
N3 Ti B 119.39(10) . . ?
N4 Ti B 126.02(10) . . ?
N1 Ti B 31.02(10) . . ?
C1 Ti B 36.37(9) . . ?
C2 Ti B 63.18(10) . . ?
C5 Ti B 62.89(9) . . ?
C3 Ti B 94.00(10) . . ?
C4 Ti B 93.54(10) . . ?
N2 B N1 130.6(3) . . ?
N2 B C1 125.4(3) . . ?
N1 B C1 104.0(2) . . ?
N2 B Ti 175.5(2) . . ?
N1 B Ti 46.80(13) . . ?
C1 B Ti 57.40(14) . . ?
B N1 C15 131.8(2) . . ?
B N1 Ti 102.2(2) . . ?
C15 N1 Ti 124.7(2) . . ?
B N2 C16 123.5(2) . . ?
B N2 C19 122.1(2) . . ?
C16 N2 C19 114.4(2) . . ?
C22 N3 C23 109.8(2) . . ?
C22 N3 Ti 136.7(2) . . ?
C23 N3 Ti 113.3(2) . . ?
C25 N4 C24 110.5(3) . . ?
C25 N4 Ti 126.7(2) . . ?
C24 N4 Ti 121.2(2) . . ?
C2 C1 C5 105.1(2) . . ?
C2 C1 B 123.0(2) . . ?
C5 C1 B 121.7(2) . . ?
C2 C1 Ti 74.6(2) . . ?
C5 C1 Ti 76.1(2) . . ?
B C1 Ti 86.2(2) . . ?
C3 C2 C1 110.8(3) . . ?
C3 C2 Ti 75.7(2) . . ?
C1 C2 Ti 69.7(2) . . ?
C2 C3 C4 107.7(3) . . ?
C2 C3 Ti 70.0(2) . . ?
C4 C3 Ti 75.1(2) . . ?
C9 C4 C3 133.0(3) . . ?
C9 C4 C5 119.7(3) . . ?
C3 C4 C5 107.3(3) . . ?
C9 C4 Ti 125.0(2) . . ?
C3 C4 Ti 71.0(2) . . ?
C5 C4 Ti 69.91(15) . . ?
C6 C5 C4 119.5(3) . . ?
C6 C5 C1 131.6(3) . . ?
C4 C5 C1 108.9(2) . . ?
C6 C5 Ti 121.9(2) . . ?
C4 C5 Ti 75.9(2) . . ?
C1 C5 Ti 67.80(15) . . ?
C7 C6 C5 118.8(3) . . ?
C6 C7 C8 121.7(3) . . ?
C9 C8 C7 121.1(3) . . ?
C8 C9 C4 119.2(3) . . ?
C11 C10 C15 120.0 . . ?
C10 C11 C12 120.0 . . ?
C13 C12 C11 120.0 . . ?
C12 C13 C14 120.0 . . ?
C15 C14 C13 120.0 . . ?
C14 C15 C10 120.0 . . ?
C14 C15 N1 120.3(2) . . ?
C10 C15 N1 119.6(2) . . ?
N2 C16 C17 112.1(3) . . ?
N2 C16 C18 113.3(3) . . ?
C17 C16 C18 111.1(3) . . ?
N2 C19 C20 111.6(3) . . ?
N2 C19 C21 112.5(3) . . ?
C20 C19 C21 111.9(3) . . ?

loop_
_geom_bond_atom_site_label_1
_geom_bond_atom_site_label_2
_geom_bond_distance
_geom_bond_site_symmetry_2
_geom_bond_publ_flag
Ti N3 1.915(2) . ?
Ti N4 1.918(3) . ?
Ti N1 2.020(2) . ?
Ti C1 2.286(3) . ?
Ti C2 2.350(3) . ?
Ti C5 2.397(3) . ?
Ti C3 2.422(3) . ?
Ti C4 2.475(3) . ?
Ti B 2.708(3) . ?
B N2 1.414(4) . ?
B N1 1.428(4) . ?
B C1 1.610(4) . ?
N1 C15 1.436(3) . ?
N2 C16 1.482(4) . ?
N2 C19 1.483(4) . ?
N3 C22 1.454(4) . ?
N3 C23 1.464(4) . ?
N4 C25 1.457(4) . ?
N4 C24 1.460(4) . ?
C1 C2 1.424(4) . ?
C1 C5 1.454(4) . ?
C2 C3 1.408(4) . ?
C3 C4 1.430(4) . ?
C4 C9 1.425(4) . ?
C4 C5 1.436(4) . ?
C5 C6 1.418(4) . ?
C6 C7 1.374(5) . ?
C7 C8 1.415(5) . ?
C8 C9 1.362(5) . ?
C10 C11 1.39 . ?
C10 C15 1.39 . ?
C11 C12 1.39 . ?
C12 C13 1.39 . ?
C13 C14 1.39 . ?
C14 C15 1.39 . ?
C16 C17 1.529(4) . ?
C16 C18 1.534(5) . ?
C19 C20 1.515(5) . ?
C19 C21 1.518(5) . ?
